data_7033550
loop_
_publ_author_name
'Borau-Garcia, J'
'Gutsulyak, D. V.'
'Burford, R. J.'
'Piers, W. E.'

_publ_section_title
;
 Selective hydration of nitriles to amides catalysed by PCP pincer
 supported nickel(ii) complexes.
;
_journal_issue 27
_journal_name_full 'Dalton transactions (Cambridge, England : 2003)'
_journal_page_first 12082
_journal_page_last 12085
_journal_paper_doi 10.1039/c4dt03902e
_journal_volume 44
_journal_year 2015
_chemical_formula_moiety 'C29 H45 Cl Ni P2'
_chemical_formula_sum 'C29 H45 Cl Ni P2'
_chemical_formula_weight 549.75
_chemical_name_systematic
;
 ?
;
_space_group_IT_number 14
_symmetry_cell_setting monoclinic
_symmetry_space_group_name_Hall '-P 2ybc'
_symmetry_space_group_name_H-M 'P 1 21/c 1'
_atom_sites_solution_hydrogens geom
_atom_sites_solution_primary direct
_atom_sites_solution_secondary difmap
_audit_creation_method SHELXL-97
_audit_update_record
;
2014-12-15 deposited with the CCDC.
2015-01-06 downloaded from the CCDC.
;
_cell_angle_alpha 90.00
_cell_angle_beta 124.093(2)
_cell_angle_gamma 90.00
_cell_formula_units_Z 8
_cell_length_a 18.5050(6)
_cell_length_b 16.1911(4)
_cell_length_c 23.0219(5)
_cell_measurement_reflns_used 19165
_cell_measurement_temperature 173(2)
_cell_measurement_theta_max 26.00
_cell_measurement_theta_min 1.83
_cell_volume 5712.2(3)
_computing_structure_refinement 'SHELXL-97 (Sheldrick, 1997)'
_diffrn_ambient_temperature 173(2)
_diffrn_measured_fraction_theta_full 0.960
_diffrn_measured_fraction_theta_max 0.960
_diffrn_measurement_device_type 'Nonius KappaCCD'
_diffrn_measurement_method ' \w and \f '
_diffrn_radiation_monochromator graphite
_diffrn_radiation_source 'fine-focus sealed tube'
_diffrn_radiation_type MoK\a
_diffrn_radiation_wavelength 0.71073
_diffrn_reflns_av_R_equivalents 0.0511
_diffrn_reflns_av_sigmaI/netI 0.0596
_diffrn_reflns_limit_h_max 22
_diffrn_reflns_limit_h_min -22
_diffrn_reflns_limit_k_max 19
_diffrn_reflns_limit_k_min -19
_diffrn_reflns_limit_l_max 28
_diffrn_reflns_limit_l_min -28
_diffrn_reflns_number 19165
_diffrn_reflns_theta_full 26.00
_diffrn_reflns_theta_max 26.00
_diffrn_reflns_theta_min 1.83
_exptl_absorpt_coefficient_mu 0.900
_exptl_absorpt_correction_T_max 0.9649
_exptl_absorpt_correction_T_min 0.9153
_exptl_absorpt_correction_type multi-scan
_exptl_absorpt_process_details 'SORTAV: (Blessing, 1997)'
_exptl_crystal_colour Orange
_exptl_crystal_density_diffrn 1.278
_exptl_crystal_density_method 'not measured'
_exptl_crystal_description Block
_exptl_crystal_F_000 2352
_exptl_crystal_size_max 0.10
_exptl_crystal_size_mid 0.04
_exptl_crystal_size_min 0.04
_refine_diff_density_max 0.928
_refine_diff_density_min -1.000
_refine_diff_density_rms 0.085
_refine_ls_extinction_method none
_refine_ls_goodness_of_fit_ref 1.147
_refine_ls_hydrogen_treatment constr
_refine_ls_matrix_type full
_refine_ls_number_parameters 599
_refine_ls_number_reflns 10765
_refine_ls_number_restraints 0
_refine_ls_restrained_S_all 1.147
_refine_ls_R_factor_all 0.1052
_refine_ls_R_factor_gt 0.0740
_refine_ls_shift/su_max 0.000
_refine_ls_shift/su_mean 0.000
_refine_ls_structure_factor_coef Fsqd
_refine_ls_weighting_details 'calc w=1/[\s^2^(Fo^2^)+(0.0000P)^2^+23.6462P] where P=(Fo^2^+2Fc^2^)/3'
_refine_ls_weighting_scheme calc
_refine_ls_wR_factor_gt 0.1355
_refine_ls_wR_factor_ref 0.1526
_reflns_number_gt 8036
_reflns_number_total 10765
_reflns_threshold_expression >2sigma(I)
_cod_data_source_file c4dt03902e2.cif
_cod_data_source_block shelxl
_cod_depositor_comments
;
The following automatic conversions were performed:

'_symmetry_cell_setting' value 'Monoclinic' changed to 'monoclinic'
according to
/usr/data/users/saulius/crontab/automatic-downloads/rss-feeds/RSC/lib/dictionaries/cif_core.dic
dictionary named 'cif_core.dic' version 2.4.2 from
2011-04-26.

'_exptl_absorpt_correction_type' value 'Multi-scan'
changed to 'multi-scan' according to
/usr/data/users/saulius/crontab/automatic-downloads/rss-feeds/RSC/lib/dictionaries/cif_core.dic
dictionary named 'cif_core.dic' version 2.4.2 from 2011-04-26.

Automatic conversion script
Id: cif_fix_values 2935 2014-11-11 08:27:57Z andrius 

 Adding full bibliography for 7033549--7033554.cif.
;
_cod_original_sg_symbol_H-M 'P 21/c'
_cod_database_code 7033550

loop_
_symmetry_equiv_pos_as_xyz
'x, y, z'
'-x, y+1/2, -z+1/2'
'-x, -y, -z'
'x, -y-1/2, z-1/2'

loop_
_atom_site_label
_atom_site_type_symbol
_atom_site_fract_x
_atom_site_fract_y
_atom_site_fract_z
_atom_site_U_iso_or_equiv
_atom_site_adp_type
_atom_site_occupancy
_atom_site_symmetry_multiplicity
_atom_site_calc_flag
_atom_site_refinement_flags
_atom_site_disorder_assembly
_atom_site_disorder_group
C1 C 0.6787(7) 0.6050(7) 0.3786(5) 0.0291(15) Uani 0.433(8) 1 d P A 1
H1 H 0.7347 0.5910 0.3837 0.035 Uiso 0.433(8) 1 calc PR A 1
C1' C 0.6099(6) 0.6250(5) 0.3606(4) 0.0291(15) Uani 0.567(8) 1 d P A 2
H1' H 0.5515 0.6336 0.3526 0.035 Uiso 0.567(8) 1 calc PR A 2
C2 C 0.5996(5) 0.6314(4) 0.2928(3) 0.0595(19) Uani 1 1 d . . .
C3 C 0.6326(4) 0.6957(3) 0.2749(3) 0.0370(12) Uani 1 1 d . A .
C4 C 0.6048(4) 0.7059(4) 0.2058(3) 0.0496(15) Uani 1 1 d . . .
H4 H 0.6304 0.7473 0.1937 0.060 Uiso 1 1 calc R A .
C5 C 0.5401(5) 0.6561(4) 0.1545(3) 0.065(2) Uani 1 1 d . A .
H5 H 0.5218 0.6628 0.1072 0.079 Uiso 1 1 calc R . .
C6 C 0.5019(4) 0.5973(4) 0.1713(4) 0.0567(17) Uani 1 1 d . . .
H6 H 0.4550 0.5651 0.1355 0.068 Uiso 1 1 calc R A .
C7 C 0.5312(5) 0.5850(4) 0.2391(4) 0.0606(19) Uani 1 1 d . A .
H7 H 0.5045 0.5437 0.2505 0.073 Uiso 1 1 calc R . .
C8 C 0.6449(4) 0.5324(4) 0.3945(3) 0.0512(16) Uani 1 1 d . . .
C9 C 0.6571(3) 0.5250(3) 0.4593(3) 0.0319(11) Uani 1 1 d . A .
C10 C 0.6536(4) 0.4476(3) 0.4836(3) 0.0432(14) Uani 1 1 d . . .
H10 H 0.6584 0.4426 0.5267 0.052 Uiso 1 1 calc R A .
C11 C 0.6430(4) 0.3782(4) 0.4452(3) 0.0594(19) Uani 1 1 d . A .
H11 H 0.6398 0.3254 0.4616 0.071 Uiso 1 1 calc R . .
C12 C 0.6372(4) 0.3855(4) 0.3838(3) 0.0589(18) Uani 1 1 d . . .
H12 H 0.6318 0.3372 0.3581 0.071 Uiso 1 1 calc R A .
C13 C 0.6390(4) 0.4610(4) 0.3587(3) 0.0562(17) Uani 1 1 d . A .
H13 H 0.6363 0.4649 0.3164 0.067 Uiso 1 1 calc R . .
C14 C 0.6425(4) 0.8659(3) 0.3201(3) 0.0404(13) Uani 1 1 d . . .
C15 C 0.5642(4) 0.8563(4) 0.3251(4) 0.0604(18) Uani 1 1 d . . .
H15A H 0.5269 0.8114 0.2943 0.091 Uiso 1 1 calc R . .
H15B H 0.5307 0.9079 0.3107 0.091 Uiso 1 1 calc R . .
H15C H 0.5845 0.8435 0.3736 0.091 Uiso 1 1 calc R . .
C16 C 0.7006(4) 0.9357(3) 0.3687(3) 0.0535(16) Uani 1 1 d . . .
H16A H 0.7509 0.9423 0.3655 0.080 Uiso 1 1 calc R . .
H16B H 0.7209 0.9224 0.4171 0.080 Uiso 1 1 calc R . .
H16C H 0.6672 0.9873 0.3546 0.080 Uiso 1 1 calc R . .
C17 C 0.6088(4) 0.8908(4) 0.2445(3) 0.0567(18) Uani 1 1 d . . .
H17A H 0.5713 0.8470 0.2123 0.085 Uiso 1 1 calc R . .
H17B H 0.6583 0.8993 0.2406 0.085 Uiso 1 1 calc R . .
H17C H 0.5752 0.9422 0.2325 0.085 Uiso 1 1 calc R . .
C18 C 0.8099(4) 0.7660(4) 0.3641(3) 0.0540(17) Uani 1 1 d . . .
C19 C 0.8749(4) 0.8121(6) 0.4322(4) 0.086(3) Uani 1 1 d . . .
H19A H 0.8741 0.7880 0.4709 0.129 Uiso 1 1 calc R . .
H19B H 0.8586 0.8705 0.4270 0.129 Uiso 1 1 calc R . .
H19C H 0.9337 0.8071 0.4423 0.129 Uiso 1 1 calc R . .
C20 C 0.8120(5) 0.8022(6) 0.3042(4) 0.080(2) Uani 1 1 d . . .
H20A H 0.7706 0.7725 0.2608 0.120 Uiso 1 1 calc R . .
H20B H 0.8710 0.7967 0.3147 0.120 Uiso 1 1 calc R . .
H20C H 0.7959 0.8607 0.2986 0.120 Uiso 1 1 calc R . .
C21 C 0.8371(6) 0.6748(5) 0.3731(5) 0.103(3) Uani 1 1 d . . .
H21A H 0.8358 0.6507 0.4116 0.155 Uiso 1 1 calc R . .
H21B H 0.8964 0.6708 0.3840 0.155 Uiso 1 1 calc R . .
H21C H 0.7966 0.6448 0.3296 0.155 Uiso 1 1 calc R . .
C22 C 0.5946(4) 0.6451(4) 0.5177(4) 0.0557(17) Uani 1 1 d . . .
C23 C 0.5936(5) 0.5867(5) 0.5696(4) 0.083(3) Uani 1 1 d . . .
H23A H 0.5902 0.5294 0.5545 0.125 Uiso 1 1 calc R . .
H23B H 0.5429 0.5990 0.5711 0.125 Uiso 1 1 calc R . .
H23C H 0.6471 0.5943 0.6164 0.125 Uiso 1 1 calc R . .
C24 C 0.5997(5) 0.7351(5) 0.5404(5) 0.092(3) Uani 1 1 d . . .
H24A H 0.6001 0.7719 0.5068 0.138 Uiso 1 1 calc R . .
H24B H 0.6532 0.7433 0.5871 0.138 Uiso 1 1 calc R . .
H24C H 0.5489 0.7477 0.5419 0.138 Uiso 1 1 calc R . .
C25 C 0.5088(4) 0.6352(5) 0.4456(4) 0.085(3) Uani 1 1 d . . .
H25A H 0.5032 0.5781 0.4295 0.128 Uiso 1 1 calc R . .
H25B H 0.5086 0.6726 0.4120 0.128 Uiso 1 1 calc R . .
H25C H 0.4597 0.6486 0.4491 0.128 Uiso 1 1 calc R . .
C26 C 0.7923(4) 0.6081(4) 0.5891(3) 0.0452(14) Uani 1 1 d . . .
C27 C 0.8106(4) 0.6756(4) 0.6415(3) 0.0585(18) Uani 1 1 d . . .
H27A H 0.8030 0.7297 0.6197 0.088 Uiso 1 1 calc R . .
H27B H 0.8706 0.6702 0.6827 0.088 Uiso 1 1 calc R . .
H27C H 0.7699 0.6703 0.6558 0.088 Uiso 1 1 calc R . .
C28 C 0.8578(4) 0.6147(4) 0.5685(4) 0.067(2) Uani 1 1 d . . .
H28A H 0.8508 0.6682 0.5459 0.100 Uiso 1 1 calc R . .
H28B H 0.8473 0.5701 0.5359 0.100 Uiso 1 1 calc R . .
H28C H 0.9173 0.6102 0.6107 0.100 Uiso 1 1 calc R . .
C29 C 0.8050(5) 0.5245(4) 0.6240(3) 0.073(2) Uani 1 1 d . . .
H29A H 0.7935 0.4804 0.5907 0.109 Uiso 1 1 calc R . .
H29B H 0.7645 0.5194 0.6385 0.109 Uiso 1 1 calc R . .
H29C H 0.8651 0.5200 0.6652 0.109 Uiso 1 1 calc R . .
C30 C 0.8832(4) 0.3825(3) 0.2935(3) 0.0400(13) Uani 1 1 d . . .
H30 H 0.9430 0.3588 0.3153 0.048 Uiso 1 1 calc R . .
C31 C 0.8929(4) 0.4680(3) 0.2734(3) 0.0375(12) Uani 1 1 d . . .
C32 C 0.8453(3) 0.4909(3) 0.2034(3) 0.0321(11) Uani 1 1 d . . .
C33 C 0.8542(4) 0.5702(3) 0.1847(3) 0.0403(13) Uani 1 1 d . . .
H33 H 0.8194 0.5869 0.1369 0.048 Uiso 1 1 calc R . .
C34 C 0.9128(4) 0.6242(3) 0.2348(3) 0.0445(14) Uani 1 1 d . . .
H34 H 0.9175 0.6787 0.2219 0.053 Uiso 1 1 calc R . .
C35 C 0.9648(4) 0.6001(3) 0.3035(3) 0.0443(14) Uani 1 1 d . . .
H35 H 1.0076 0.6368 0.3378 0.053 Uiso 1 1 calc R . .
C36 C 0.9552(3) 0.5232(3) 0.3229(3) 0.0414(13) Uani 1 1 d . . .
H36 H 0.9914 0.5071 0.3707 0.050 Uiso 1 1 calc R . .
C37 C 0.8703(4) 0.3783(3) 0.3533(3) 0.0394(13) Uani 1 1 d . . .
C38 C 0.8617(3) 0.2993(3) 0.3737(2) 0.0317(11) Uani 1 1 d . . .
C39 C 0.8725(4) 0.2877(4) 0.4378(3) 0.0425(14) Uani 1 1 d . . .
H39 H 0.8731 0.2334 0.4536 0.051 Uiso 1 1 calc R . .
C40 C 0.8823(4) 0.3546(4) 0.4785(3) 0.0569(17) Uani 1 1 d . . .
H40 H 0.8903 0.3465 0.5226 0.068 Uiso 1 1 calc R . .
C41 C 0.8806(4) 0.4329(4) 0.4552(3) 0.0578(17) Uani 1 1 d . . .
H41 H 0.8831 0.4792 0.4816 0.069 Uiso 1 1 calc R . .
C42 C 0.8752(4) 0.4449(4) 0.3933(3) 0.0504(15) Uani 1 1 d . . .
H42 H 0.8747 0.4995 0.3779 0.061 Uiso 1 1 calc R . .
C43 C 0.8292(4) 0.3884(4) 0.0923(3) 0.0457(14) Uani 1 1 d . . .
C44 C 0.9145(5) 0.3425(4) 0.1400(4) 0.073(2) Uani 1 1 d . . .
H44A H 0.9541 0.3767 0.1811 0.109 Uiso 1 1 calc R . .
H44B H 0.9414 0.3306 0.1144 0.109 Uiso 1 1 calc R . .
H44C H 0.9030 0.2906 0.1554 0.109 Uiso 1 1 calc R . .
C45 C 0.7676(5) 0.3345(4) 0.0280(3) 0.069(2) Uani 1 1 d . . .
H45A H 0.7125 0.3640 -0.0030 0.103 Uiso 1 1 calc R . .
H45B H 0.7561 0.2826 0.0434 0.103 Uiso 1 1 calc R . .
H45C H 0.7948 0.3226 0.0027 0.103 Uiso 1 1 calc R . .
C46 C 0.8486(5) 0.4668(4) 0.0664(3) 0.0583(18) Uani 1 1 d . . .
H46A H 0.7942 0.4974 0.0355 0.087 Uiso 1 1 calc R . .
H46B H 0.8743 0.4519 0.0405 0.087 Uiso 1 1 calc R . .
H46C H 0.8896 0.5014 0.1067 0.087 Uiso 1 1 calc R . .
C47 C 0.6670(4) 0.4397(4) 0.0924(3) 0.0537(16) Uani 1 1 d . . .
C48 C 0.6064(4) 0.3670(4) 0.0549(4) 0.068(2) Uani 1 1 d . . .
H48A H 0.6196 0.3232 0.0889 0.101 Uiso 1 1 calc R . .
H48B H 0.6148 0.3459 0.0191 0.101 Uiso 1 1 calc R . .
H48C H 0.5458 0.3849 0.0325 0.101 Uiso 1 1 calc R . .
C49 C 0.6477(4) 0.5087(5) 0.0414(4) 0.087(3) Uani 1 1 d . . .
H49A H 0.6871 0.5551 0.0666 0.130 Uiso 1 1 calc R . .
H49B H 0.5871 0.5269 0.0190 0.130 Uiso 1 1 calc R . .
H49C H 0.6562 0.4889 0.0054 0.130 Uiso 1 1 calc R . .
C50 C 0.6499(5) 0.4704(5) 0.1473(5) 0.083(3) Uani 1 1 d . . .
H50A H 0.6625 0.4258 0.1805 0.124 Uiso 1 1 calc R . .
H50B H 0.5887 0.4870 0.1235 0.124 Uiso 1 1 calc R . .
H50C H 0.6877 0.5177 0.1726 0.124 Uiso 1 1 calc R . .
C51 C 0.9150(4) 0.1427(3) 0.3423(3) 0.0402(13) Uani 1 1 d . . .
C52 C 0.9012(4) 0.0839(4) 0.2844(3) 0.0526(16) Uani 1 1 d . . .
H52A H 0.8465 0.0534 0.2651 0.079 Uiso 1 1 calc R . .
H52B H 0.9499 0.0449 0.3042 0.079 Uiso 1 1 calc R . .
H52C H 0.8983 0.1160 0.2471 0.079 Uiso 1 1 calc R . .
C53 C 1.0000(3) 0.1893(4) 0.3707(3) 0.0495(15) Uani 1 1 d . . .
H53A H 1.0102 0.2274 0.4077 0.074 Uiso 1 1 calc R . .
H53B H 0.9961 0.2207 0.3326 0.074 Uiso 1 1 calc R . .
H53C H 1.0484 0.1499 0.3900 0.074 Uiso 1 1 calc R . .
C54 C 0.9235(4) 0.0917(4) 0.4017(3) 0.0524(16) Uani 1 1 d . . .
H54A H 0.8690 0.0615 0.3841 0.079 Uiso 1 1 calc R . .
H54B H 0.9352 0.1284 0.4399 0.079 Uiso 1 1 calc R . .
H54C H 0.9716 0.0523 0.4191 0.079 Uiso 1 1 calc R . .
C55 C 0.7206(3) 0.1833(3) 0.2838(3) 0.0387(13) Uani 1 1 d . . .
C56 C 0.6949(4) 0.1043(4) 0.2401(3) 0.0464(14) Uani 1 1 d . . .
H56A H 0.6967 0.1141 0.1990 0.070 Uiso 1 1 calc R . .
H56B H 0.6356 0.0882 0.2248 0.070 Uiso 1 1 calc R . .
H56C H 0.7357 0.0600 0.2686 0.070 Uiso 1 1 calc R . .
C57 C 0.6547(4) 0.2513(4) 0.2401(3) 0.0495(15) Uani 1 1 d . . .
H57A H 0.6558 0.2628 0.1988 0.074 Uiso 1 1 calc R . .
H57B H 0.6699 0.3015 0.2684 0.074 Uiso 1 1 calc R . .
H57C H 0.5961 0.2331 0.2250 0.074 Uiso 1 1 calc R . .
C58 C 0.7170(4) 0.1667(4) 0.3473(3) 0.0465(15) Uani 1 1 d . . .
H58A H 0.7330 0.2169 0.3757 0.070 Uiso 1 1 calc R . .
H58B H 0.7580 0.1223 0.3756 0.070 Uiso 1 1 calc R . .
H58C H 0.6578 0.1500 0.3315 0.070 Uiso 1 1 calc R . .
Cl1 Cl 0.75018(11) 0.81232(8) 0.50696(7) 0.0513(4) Uani 1 1 d . A .
Cl2 Cl 0.75093(11) 0.20398(9) 0.13724(7) 0.0509(4) Uani 1 1 d . . .
Ni1 Ni 0.69305(6) 0.70608(4) 0.43270(4) 0.0437(2) Uani 1 1 d . . .
Ni2 Ni 0.80971(5) 0.30327(4) 0.21851(3) 0.03374(17) Uani 1 1 d . . .
P1 P 0.70008(9) 0.76423(8) 0.34907(7) 0.0329(3) Uani 1 1 d . A .
P2 P 0.68348(9) 0.62356(8) 0.50454(6) 0.0308(3) Uani 1 1 d . A .
P3 P 0.78331(9) 0.40498(8) 0.14595(6) 0.0315(3) Uani 1 1 d . . .
P4 P 0.82841(9) 0.22364(8) 0.30478(6) 0.0311(3) Uani 1 1 d . . .

loop_
_atom_site_aniso_label
_atom_site_aniso_U_11
_atom_site_aniso_U_22
_atom_site_aniso_U_33
_atom_site_aniso_U_23
_atom_site_aniso_U_13
_atom_site_aniso_U_12
C1 0.029(3) 0.034(4) 0.027(3) -0.005(3) 0.017(3) -0.004(3)
C1' 0.029(3) 0.034(4) 0.027(3) -0.005(3) 0.017(3) -0.004(3)
C2 0.116(6) 0.035(3) 0.052(4) -0.014(3) 0.061(4) -0.023(4)
C3 0.049(3) 0.033(3) 0.034(3) -0.006(2) 0.027(3) -0.008(2)
C4 0.060(4) 0.052(4) 0.032(3) 0.002(3) 0.023(3) -0.009(3)
C5 0.077(5) 0.061(4) 0.031(3) -0.003(3) 0.014(3) -0.017(4)
C6 0.046(4) 0.050(4) 0.061(4) -0.007(3) 0.022(3) -0.009(3)
C7 0.096(5) 0.035(3) 0.081(5) -0.016(3) 0.068(5) -0.018(3)
C8 0.080(5) 0.040(3) 0.050(3) -0.018(3) 0.046(3) -0.032(3)
C9 0.032(3) 0.031(3) 0.031(3) 0.000(2) 0.017(2) -0.004(2)
C10 0.045(3) 0.033(3) 0.043(3) 0.009(2) 0.019(3) -0.002(3)
C11 0.058(4) 0.031(3) 0.054(4) 0.007(3) 0.010(3) 0.003(3)
C12 0.057(4) 0.040(4) 0.056(4) -0.016(3) 0.017(3) 0.002(3)
C13 0.064(4) 0.061(4) 0.056(4) -0.025(3) 0.041(3) -0.024(3)
C14 0.043(3) 0.035(3) 0.043(3) 0.010(2) 0.024(3) 0.004(2)
C15 0.046(4) 0.061(4) 0.079(5) 0.003(4) 0.038(4) 0.012(3)
C16 0.061(4) 0.033(3) 0.059(4) 0.000(3) 0.028(3) -0.002(3)
C17 0.058(4) 0.041(3) 0.046(3) 0.015(3) 0.014(3) 0.000(3)
C18 0.045(3) 0.075(5) 0.038(3) -0.004(3) 0.020(3) 0.011(3)
C19 0.029(3) 0.151(8) 0.057(4) -0.033(5) 0.011(3) 0.005(4)
C20 0.057(4) 0.135(7) 0.066(5) -0.008(5) 0.045(4) -0.020(5)
C21 0.098(7) 0.114(7) 0.091(6) 0.004(5) 0.048(5) 0.064(6)
C22 0.042(3) 0.058(4) 0.073(4) -0.011(3) 0.036(3) 0.002(3)
C23 0.097(6) 0.104(6) 0.102(6) -0.021(5) 0.088(6) -0.022(5)
C24 0.071(5) 0.082(6) 0.151(8) -0.042(6) 0.079(6) 0.003(4)
C25 0.036(4) 0.078(5) 0.108(7) -0.008(5) 0.020(4) 0.004(4)
C26 0.041(3) 0.040(3) 0.038(3) 0.006(3) 0.012(3) -0.001(3)
C27 0.061(4) 0.061(4) 0.027(3) -0.002(3) 0.009(3) -0.007(3)
C28 0.038(3) 0.056(4) 0.096(6) -0.006(4) 0.030(4) -0.002(3)
C29 0.069(5) 0.055(4) 0.044(4) 0.014(3) 0.001(3) -0.002(4)
C30 0.041(3) 0.038(3) 0.033(3) 0.000(2) 0.016(2) -0.004(2)
C31 0.050(3) 0.030(3) 0.035(3) 0.000(2) 0.025(3) 0.003(2)
C32 0.033(3) 0.034(3) 0.032(3) 0.001(2) 0.020(2) -0.001(2)
C33 0.049(3) 0.036(3) 0.038(3) 0.004(2) 0.026(3) 0.003(3)
C34 0.058(4) 0.035(3) 0.052(3) -0.002(3) 0.038(3) -0.009(3)
C35 0.045(3) 0.034(3) 0.045(3) -0.010(3) 0.021(3) -0.002(3)
C36 0.038(3) 0.036(3) 0.036(3) -0.002(2) 0.012(3) 0.002(2)
C37 0.043(3) 0.033(3) 0.030(3) -0.001(2) 0.013(2) 0.002(2)
C38 0.030(3) 0.038(3) 0.027(2) -0.002(2) 0.016(2) -0.002(2)
C39 0.047(3) 0.051(4) 0.032(3) 0.003(3) 0.023(3) 0.000(3)
C40 0.071(4) 0.074(5) 0.037(3) -0.012(3) 0.037(3) -0.014(4)
C41 0.067(4) 0.060(4) 0.058(4) -0.019(3) 0.042(4) -0.002(4)
C42 0.057(4) 0.042(3) 0.044(3) -0.002(3) 0.023(3) 0.003(3)
C43 0.060(4) 0.048(3) 0.043(3) -0.002(3) 0.038(3) -0.005(3)
C44 0.080(5) 0.062(5) 0.106(6) 0.009(4) 0.071(5) 0.016(4)
C45 0.107(6) 0.069(5) 0.053(4) -0.020(4) 0.058(4) -0.026(4)
C46 0.083(5) 0.056(4) 0.057(4) -0.005(3) 0.053(4) -0.015(4)
C47 0.037(3) 0.050(4) 0.063(4) 0.005(3) 0.021(3) 0.002(3)
C48 0.039(4) 0.070(5) 0.069(5) 0.006(4) 0.016(3) -0.009(3)
C49 0.045(4) 0.080(5) 0.086(6) 0.039(5) 0.007(4) 0.013(4)
C50 0.050(4) 0.079(5) 0.131(7) -0.006(5) 0.058(5) 0.014(4)
C51 0.040(3) 0.035(3) 0.036(3) -0.002(2) 0.015(3) 0.000(2)
C52 0.046(3) 0.049(4) 0.054(4) -0.011(3) 0.023(3) 0.004(3)
C53 0.034(3) 0.054(4) 0.047(3) -0.005(3) 0.015(3) -0.001(3)
C54 0.048(4) 0.043(3) 0.054(4) 0.015(3) 0.022(3) 0.010(3)
C55 0.029(3) 0.044(3) 0.043(3) 0.005(3) 0.019(2) -0.003(2)
C56 0.038(3) 0.048(3) 0.051(3) -0.002(3) 0.024(3) -0.015(3)
C57 0.038(3) 0.059(4) 0.046(3) 0.007(3) 0.020(3) 0.001(3)
C58 0.044(3) 0.050(4) 0.051(3) 0.000(3) 0.029(3) -0.014(3)
Cl1 0.0848(11) 0.0339(7) 0.0400(7) -0.0110(6) 0.0378(8) -0.0123(7)
Cl2 0.0757(10) 0.0396(8) 0.0307(7) -0.0080(6) 0.0258(7) -0.0172(7)
Ni1 0.0793(6) 0.0285(4) 0.0319(4) -0.0068(3) 0.0364(4) -0.0137(4)
Ni2 0.0437(4) 0.0304(4) 0.0246(3) -0.0020(3) 0.0176(3) -0.0067(3)
P1 0.0438(8) 0.0299(7) 0.0280(6) 0.0018(5) 0.0219(6) 0.0018(6)
P2 0.0349(7) 0.0321(7) 0.0248(6) 0.0013(5) 0.0163(6) -0.0007(6)
P3 0.0336(7) 0.0341(7) 0.0256(6) 0.0007(5) 0.0159(6) -0.0018(6)
P4 0.0328(7) 0.0321(7) 0.0260(6) 0.0005(5) 0.0150(6) -0.0039(6)

loop_
_atom_type_symbol
_atom_type_description
_atom_type_scat_dispersion_real
_atom_type_scat_dispersion_imag
_atom_type_scat_source
C C 0.0033 0.0016 'International Tables Vol C Tables 4.2.6.8 and 6.1.1.4'
H H 0.0000 0.0000 'International Tables Vol C Tables 4.2.6.8 and 6.1.1.4'
Cl Cl 0.1484 0.1585 'International Tables Vol C Tables 4.2.6.8 and 6.1.1.4'
Ni Ni 0.3393 1.1124 'International Tables Vol C Tables 4.2.6.8 and 6.1.1.4'
P P 0.1023 0.0942 'International Tables Vol C Tables 4.2.6.8 and 6.1.1.4'

loop_
_geom_angle_atom_site_label_1
_geom_angle_atom_site_label_2
_geom_angle_atom_site_label_3
_geom_angle
C8 C1 C2 106.0(7)
C8 C1 Ni1 115.4(7)
C2 C1 Ni1 104.0(6)
C8 C1 H1 110.3
C2 C1 H1 110.3
Ni1 C1 H1 110.3
C2 C1' C8 110.5(6)
C2 C1' Ni1 114.8(6)
C8 C1' Ni1 106.9(5)
C2 C1' H1' 108.2
C8 C1' H1' 108.2
Ni1 C1' H1' 108.2
C3 C2 C7 118.3(5)
C3 C2 C1' 123.8(6)
C7 C2 C1' 114.7(6)
C3 C2 C1 107.2(6)
C7 C2 C1 130.3(6)
C1' C2 C1 40.9(5)
C4 C3 C2 119.5(5)
C4 C3 P1 128.6(4)
C2 C3 P1 111.4(4)
C5 C4 C3 120.1(6)
C5 C4 H4 119.9
C3 C4 H4 119.9
C6 C5 C4 120.4(6)
C6 C5 H5 119.8
C4 C5 H5 119.8
C7 C6 C5 119.6(6)
C7 C6 H6 120.2
C5 C6 H6 120.2
C6 C7 C2 121.5(6)
C6 C7 H7 119.2
C2 C7 H7 119.2
C9 C8 C13 118.6(5)
C9 C8 C1 120.2(6)
C13 C8 C1 114.9(6)
C9 C8 C1' 111.9(5)
C13 C8 C1' 126.8(6)
C1 C8 C1' 42.6(5)
C8 C9 C10 119.8(5)
C8 C9 P2 111.8(4)
C10 C9 P2 128.3(4)
C11 C10 C9 120.1(6)
C11 C10 H10 120.0
C9 C10 H10 120.0
C12 C11 C10 119.8(6)
C12 C11 H11 120.1
C10 C11 H11 120.1
C13 C12 C11 120.7(6)
C13 C12 H12 119.6
C11 C12 H12 119.6
C12 C13 C8 120.7(6)
C12 C13 H13 119.7
C8 C13 H13 119.7
C15 C14 C16 109.2(5)
C15 C14 C17 108.2(5)
C16 C14 C17 107.9(5)
C15 C14 P1 105.0(4)
C16 C14 P1 111.3(4)
C17 C14 P1 115.1(4)
C14 C15 H15A 109.5
C14 C15 H15B 109.5
H15A C15 H15B 109.5
C14 C15 H15C 109.5
H15A C15 H15C 109.5
H15B C15 H15C 109.5
C14 C16 H16A 109.5
C14 C16 H16B 109.5
H16A C16 H16B 109.5
C14 C16 H16C 109.5
H16A C16 H16C 109.5
H16B C16 H16C 109.5
C14 C17 H17A 109.5
C14 C17 H17B 109.5
H17A C17 H17B 109.5
C14 C17 H17C 109.5
H17A C17 H17C 109.5
H17B C17 H17C 109.5
C20 C18 C19 109.6(6)
C20 C18 C21 108.7(6)
C19 C18 C21 108.6(6)
C20 C18 P1 114.8(4)
C19 C18 P1 110.3(4)
C21 C18 P1 104.6(5)
C18 C19 H19A 109.5
C18 C19 H19B 109.5
H19A C19 H19B 109.5
C18 C19 H19C 109.5
H19A C19 H19C 109.5
H19B C19 H19C 109.5
C18 C20 H20A 109.5
C18 C20 H20B 109.5
H20A C20 H20B 109.5
C18 C20 H20C 109.5
H20A C20 H20C 109.5
H20B C20 H20C 109.5
C18 C21 H21A 109.5
C18 C21 H21B 109.5
H21A C21 H21B 109.5
C18 C21 H21C 109.5
H21A C21 H21C 109.5
H21B C21 H21C 109.5
C25 C22 C23 108.8(6)
C25 C22 C24 107.3(6)
C23 C22 C24 110.2(6)
C25 C22 P2 106.1(5)
C23 C22 P2 114.1(5)
C24 C22 P2 110.0(5)
C22 C23 H23A 109.5
C22 C23 H23B 109.5
H23A C23 H23B 109.5
C22 C23 H23C 109.5
H23A C23 H23C 109.5
H23B C23 H23C 109.5
C22 C24 H24A 109.5
C22 C24 H24B 109.5
H24A C24 H24B 109.5
C22 C24 H24C 109.5
H24A C24 H24C 109.5
H24B C24 H24C 109.5
C22 C25 H25A 109.5
C22 C25 H25B 109.5
H25A C25 H25B 109.5
C22 C25 H25C 109.5
H25A C25 H25C 109.5
H25B C25 H25C 109.5
C27 C26 C29 108.7(5)
C27 C26 C28 109.4(5)
C29 C26 C28 108.0(6)
C27 C26 P2 111.1(4)
C29 C26 P2 115.1(4)
C28 C26 P2 104.2(4)
C26 C27 H27A 109.5
C26 C27 H27B 109.5
H27A C27 H27B 109.5
C26 C27 H27C 109.5
H27A C27 H27C 109.5
H27B C27 H27C 109.5
C26 C28 H28A 109.5
C26 C28 H28B 109.5
H28A C28 H28B 109.5
C26 C28 H28C 109.5
H28A C28 H28C 109.5
H28B C28 H28C 109.5
C26 C29 H29A 109.5
C26 C29 H29B 109.5
H29A C29 H29B 109.5
C26 C29 H29C 109.5
H29A C29 H29C 109.5
H29B C29 H29C 109.5
C31 C30 C37 115.1(5)
C31 C30 Ni2 118.4(4)
C37 C30 Ni2 112.5(4)
C31 C30 H30 102.6
C37 C30 H30 102.6
Ni2 C30 H30 102.6
C32 C31 C36 118.2(5)
C32 C31 C30 119.9(5)
C36 C31 C30 121.7(5)
C31 C32 C33 119.9(5)
C31 C32 P3 111.8(4)
C33 C32 P3 128.1(4)
C34 C33 C32 120.2(5)
C34 C33 H33 119.9
C32 C33 H33 119.9
C33 C34 C35 120.3(5)
C33 C34 H34 119.9
C35 C34 H34 119.9
C36 C35 C34 120.1(5)
C36 C35 H35 120.0
C34 C35 H35 120.0
C35 C36 C31 121.0(5)
C35 C36 H36 119.5
C31 C36 H36 119.5
C42 C37 C38 117.6(5)
C42 C37 C30 125.5(5)
C38 C37 C30 116.6(5)
C39 C38 C37 120.4(5)
C39 C38 P4 127.8(4)
C37 C38 P4 111.7(4)
C40 C39 C38 120.2(6)
C40 C39 H39 119.9
C38 C39 H39 119.9
C41 C40 C39 119.8(5)
C41 C40 H40 120.1
C39 C40 H40 120.1
C40 C41 C42 120.3(6)
C40 C41 H41 119.9
C42 C41 H41 119.9
C41 C42 C37 121.0(6)
C41 C42 H42 119.5
C37 C42 H42 119.5
C44 C43 C46 108.2(5)
C44 C43 C45 109.1(6)
C46 C43 C45 107.9(5)
C44 C43 P3 105.4(4)
C46 C43 P3 115.6(4)
C45 C43 P3 110.6(4)
C43 C44 H44A 109.5
C43 C44 H44B 109.5
H44A C44 H44B 109.5
C43 C44 H44C 109.5
H44A C44 H44C 109.5
H44B C44 H44C 109.5
C43 C45 H45A 109.5
C43 C45 H45B 109.5
H45A C45 H45B 109.5
C43 C45 H45C 109.5
H45A C45 H45C 109.5
H45B C45 H45C 109.5
C43 C46 H46A 109.5
C43 C46 H46B 109.5
H46A C46 H46B 109.5
C43 C46 H46C 109.5
H46A C46 H46C 109.5
H46B C46 H46C 109.5
C49 C47 C48 110.8(6)
C49 C47 C50 109.2(6)
C48 C47 C50 106.8(6)
C49 C47 P3 114.7(5)
C48 C47 P3 110.6(4)
C50 C47 P3 104.1(4)
C47 C48 H48A 109.5
C47 C48 H48B 109.5
H48A C48 H48B 109.5
C47 C48 H48C 109.5
H48A C48 H48C 109.5
H48B C48 H48C 109.5
C47 C49 H49A 109.5
C47 C49 H49B 109.5
H49A C49 H49B 109.5
C47 C49 H49C 109.5
H49A C49 H49C 109.5
H49B C49 H49C 109.5
C47 C50 H50A 109.5
C47 C50 H50B 109.5
H50A C50 H50B 109.5
C47 C50 H50C 109.5
H50A C50 H50C 109.5
H50B C50 H50C 109.5
C53 C51 C54 108.7(5)
C53 C51 C52 107.9(5)
C54 C51 C52 108.9(5)
C53 C51 P4 105.2(4)
C54 C51 P4 115.2(4)
C52 C51 P4 110.5(4)
C51 C52 H52A 109.5
C51 C52 H52B 109.5
H52A C52 H52B 109.5
C51 C52 H52C 109.5
H52A C52 H52C 109.5
H52B C52 H52C 109.5
C51 C53 H53A 109.5
C51 C53 H53B 109.5
H53A C53 H53B 109.5
C51 C53 H53C 109.5
H53A C53 H53C 109.5
H53B C53 H53C 109.5
C51 C54 H54A 109.5
C51 C54 H54B 109.5
H54A C54 H54B 109.5
C51 C54 H54C 109.5
H54A C54 H54C 109.5
H54B C54 H54C 109.5
C58 C55 C57 108.2(5)
C58 C55 C56 108.5(5)
C57 C55 C56 109.2(5)
C58 C55 P4 115.1(4)
C57 C55 P4 105.0(4)
C56 C55 P4 110.6(4)
C55 C56 H56A 109.5
C55 C56 H56B 109.5
H56A C56 H56B 109.5
C55 C56 H56C 109.5
H56A C56 H56C 109.5
H56B C56 H56C 109.5
C55 C57 H57A 109.5
C55 C57 H57B 109.5
H57A C57 H57B 109.5
C55 C57 H57C 109.5
H57A C57 H57C 109.5
H57B C57 H57C 109.5
C55 C58 H58A 109.5
C55 C58 H58B 109.5
H58A C58 H58B 109.5
C55 C58 H58C 109.5
H58A C58 H58C 109.5
H58B C58 H58C 109.5
C1 Ni1 C1' 33.4(4)
C1 Ni1 P2 86.1(3)
C1' Ni1 P2 82.9(2)
C1 Ni1 P1 81.8(3)
C1' Ni1 P1 87.1(2)
P2 Ni1 P1 167.89(6)
C1 Ni1 Cl1 163.2(3)
C1' Ni1 Cl1 163.4(3)
P2 Ni1 Cl1 95.46(5)
P1 Ni1 Cl1 96.03(6)
C30 Ni2 P3 85.86(16)
C30 Ni2 P4 84.81(16)
P3 Ni2 P4 165.84(6)
C30 Ni2 Cl2 168.64(18)
P3 Ni2 Cl2 96.10(5)
P4 Ni2 Cl2 95.14(5)
C3 P1 C18 106.7(3)
C3 P1 C14 104.3(3)
C18 P1 C14 113.4(3)
C3 P1 Ni1 102.28(17)
C18 P1 Ni1 115.9(2)
C14 P1 Ni1 112.69(19)
C9 P2 C22 106.2(3)
C9 P2 C26 105.4(2)
C22 P2 C26 112.9(3)
C9 P2 Ni1 102.16(17)
C22 P2 Ni1 117.2(2)
C26 P2 Ni1 111.6(2)
C32 P3 C47 105.9(3)
C32 P3 C43 104.8(3)
C47 P3 C43 112.8(3)
C32 P3 Ni2 103.91(16)
C47 P3 Ni2 114.2(2)
C43 P3 Ni2 113.9(2)
C38 P4 C51 106.7(2)
C38 P4 C55 104.4(2)
C51 P4 C55 112.7(2)
C38 P4 Ni2 101.25(17)
C51 P4 Ni2 118.95(19)
C55 P4 Ni2 111.03(17)

loop_
_geom_bond_atom_site_label_1
_geom_bond_atom_site_label_2
_geom_bond_distance
C1 C8 1.470(12)
C1 C2 1.728(12)
C1 Ni1 1.982(11)
C1 H1 1.0000
C1' C2 1.465(9)
C1' C8 1.646(10)
C1' Ni1 1.995(8)
C1' H1' 1.0000
C2 C3 1.382(7)
C2 C7 1.393(9)
C3 C4 1.380(7)
C3 P1 1.822(5)
C4 C5 1.375(8)
C4 H4 0.9500
C5 C6 1.364(9)
C5 H5 0.9500
C6 C7 1.350(9)
C6 H6 0.9500
C7 H7 0.9500
C8 C9 1.384(7)
C8 C13 1.388(8)
C9 C10 1.389(7)
C9 P2 1.817(5)
C10 C11 1.373(8)
C10 H10 0.9500
C11 C12 1.363(9)
C11 H11 0.9500
C12 C13 1.361(9)
C12 H12 0.9500
C13 H13 0.9500
C14 C15 1.525(8)
C14 C16 1.529(8)
C14 C17 1.536(7)
C14 P1 1.870(5)
C15 H15A 0.9800
C15 H15B 0.9800
C15 H15C 0.9800
C16 H16A 0.9800
C16 H16B 0.9800
C16 H16C 0.9800
C17 H17A 0.9800
C17 H17B 0.9800
C17 H17C 0.9800
C18 C20 1.517(9)
C18 C19 1.533(9)
C18 C21 1.535(10)
C18 P1 1.861(6)
C19 H19A 0.9800
C19 H19B 0.9800
C19 H19C 0.9800
C20 H20A 0.9800
C20 H20B 0.9800
C20 H20C 0.9800
C21 H21A 0.9800
C21 H21B 0.9800
C21 H21C 0.9800
C22 C25 1.532(9)
C22 C23 1.532(10)
C22 C24 1.533(9)
C22 P2 1.864(6)
C23 H23A 0.9800
C23 H23B 0.9800
C23 H23C 0.9800
C24 H24A 0.9800
C24 H24B 0.9800
C24 H24C 0.9800
C25 H25A 0.9800
C25 H25B 0.9800
C25 H25C 0.9800
C26 C27 1.518(8)
C26 C29 1.523(8)
C26 C28 1.532(9)
C26 P2 1.873(5)
C27 H27A 0.9800
C27 H27B 0.9800
C27 H27C 0.9800
C28 H28A 0.9800
C28 H28B 0.9800
C28 H28C 0.9800
C29 H29A 0.9800
C29 H29B 0.9800
C29 H29C 0.9800
C30 C31 1.501(7)
C30 C37 1.525(7)
C30 Ni2 1.960(5)
C30 H30 1.0000
C31 C32 1.386(7)
C31 C36 1.398(7)
C32 C33 1.393(7)
C32 P3 1.817(5)
C33 C34 1.367(7)
C33 H33 0.9500
C34 C35 1.369(8)
C34 H34 0.9500
C35 C36 1.367(8)
C35 H35 0.9500
C36 H36 0.9500
C37 C42 1.387(8)
C37 C38 1.402(7)
C38 C39 1.386(7)
C38 P4 1.817(5)
C39 C40 1.376(8)
C39 H39 0.9500
C40 C41 1.370(9)
C40 H40 0.9500
C41 C42 1.386(8)
C41 H41 0.9500
C42 H42 0.9500
C43 C44 1.519(9)
C43 C46 1.528(8)
C43 C45 1.536(8)
C43 P3 1.869(6)
C44 H44A 0.9800
C44 H44B 0.9800
C44 H44C 0.9800
C45 H45A 0.9800
C45 H45B 0.9800
C45 H45C 0.9800
C46 H46A 0.9800
C46 H46B 0.9800
C46 H46C 0.9800
C47 C49 1.511(9)
C47 C48 1.517(8)
C47 C50 1.547(10)
C47 P3 1.869(6)
C48 H48A 0.9800
C48 H48B 0.9800
C48 H48C 0.9800
C49 H49A 0.9800
C49 H49B 0.9800
C49 H49C 0.9800
C50 H50A 0.9800
C50 H50B 0.9800
C50 H50C 0.9800
C51 C53 1.523(7)
C51 C54 1.527(8)
C51 C52 1.538(7)
C51 P4 1.865(6)
C52 H52A 0.9800
C52 H52B 0.9800
C52 H52C 0.9800
C53 H53A 0.9800
C53 H53B 0.9800
C53 H53C 0.9800
C54 H54A 0.9800
C54 H54B 0.9800
C54 H54C 0.9800
C55 C58 1.524(7)
C55 C57 1.527(7)
C55 C56 1.529(8)
C55 P4 1.887(5)
C56 H56A 0.9800
C56 H56B 0.9800
C56 H56C 0.9800
C57 H57A 0.9800
C57 H57B 0.9800
C57 H57C 0.9800
C58 H58A 0.9800
C58 H58B 0.9800
C58 H58C 0.9800
Cl1 Ni1 2.2300(15)
Cl2 Ni2 2.2332(15)
Ni1 P2 2.2090(14)
Ni1 P1 2.2116(15)
Ni2 P3 2.1968(15)
Ni2 P4 2.2262(14)
